data_2235156
loop_
_publ_author_name
'Riahi, Sana'
'Mrad, Mohamed Lahbib'
'Ferretti, Valeria'
'Lefebvre, Frederic'
'Ben Nasr, Cherif'

_publ_section_title
;
 4-Acetamidoanilinium nitrate monohydrate
;
_journal_coeditor_code LR2060
_journal_issue 6
_journal_name_full 'Acta Crystallographica Section E'
_journal_page_first o1647
_journal_paper_doi 10.1107/S1600536812019393
_journal_volume 68
_journal_year 2012
_chemical_formula_iupac 'C8 H11 N2 O1 +, N O3 -, H2 O'
_chemical_formula_moiety 'C8 H11 N2 O1 +, N O3 -, H2 O'
_chemical_formula_sum 'C8 H13 N3 O5'
_chemical_formula_weight 231.21
_chemical_name_systematic
;
4-Acetamidoanilinium nitrate monohydrate
;
_space_group_IT_number 14
_symmetry_cell_setting monoclinic
_symmetry_space_group_name_Hall '-P 2ybc'
_symmetry_space_group_name_H-M 'P 1 21/c 1'
_atom_sites_solution_hydrogens difmap
_atom_sites_solution_primary direct
_atom_sites_solution_secondary difmap
_audit_creation_method SHELXL-97
_cell_angle_alpha 90.00
_cell_angle_beta 92.9420(10)
_cell_angle_gamma 90.00
_cell_formula_units_Z 4
_cell_length_a 4.10590(10)
_cell_length_b 23.1112(5)
_cell_length_c 11.4702(3)
_cell_measurement_reflns_used 4741
_cell_measurement_temperature 295
_cell_measurement_theta_max 28.0
_cell_measurement_theta_min 3.0
_cell_volume 1087.00(5)
_computing_cell_refinement 'DENZO-SMN (Otwinowski & Minor, 1997)'
_computing_data_collection 'COLLECT (Nonius, 1997)'
_computing_data_reduction 'DENZO-SMN (Otwinowski & Minor, 1997)'
_computing_molecular_graphics 'ORTEPIII (Burnett & Johnson, 1996)'
_computing_publication_material
;
SHELXL97 (Sheldrick, 2008) and WinGX (Farrugia, 1999)
;
_computing_structure_refinement 'SHELXL97 (Sheldrick, 2008)'
_computing_structure_solution 'SIR97 (Altomare <i>et al.</i>, 1999)'
_diffrn_ambient_temperature 295
_diffrn_measured_fraction_theta_full 0.990
_diffrn_measured_fraction_theta_max 0.990
_diffrn_measurement_device_type 'Nonius KappaCCD'
_diffrn_measurement_method '\f scans and \w scans'
_diffrn_radiation_monochromator graphite
_diffrn_radiation_source 'fine-focus sealed tube'
_diffrn_radiation_type MoK\a
_diffrn_radiation_wavelength 0.71073
_diffrn_reflns_av_R_equivalents 0.0216
_diffrn_reflns_av_sigmaI/netI 0.0374
_diffrn_reflns_limit_h_max 5
_diffrn_reflns_limit_h_min -5
_diffrn_reflns_limit_k_max 27
_diffrn_reflns_limit_k_min -30
_diffrn_reflns_limit_l_max 15
_diffrn_reflns_limit_l_min -15
_diffrn_reflns_number 4741
_diffrn_reflns_theta_full 28.00
_diffrn_reflns_theta_max 28.00
_diffrn_reflns_theta_min 3.66
_exptl_absorpt_coefficient_mu 0.118
_exptl_absorpt_correction_type none
_exptl_crystal_colour 'pale yellow'
_exptl_crystal_density_diffrn 1.413
_exptl_crystal_density_method 'not measured'
_exptl_crystal_description prismatic
_exptl_crystal_F_000 488
_exptl_crystal_size_max 0.41
_exptl_crystal_size_mid 0.32
_exptl_crystal_size_min 0.25
_refine_diff_density_max 0.240
_refine_diff_density_min -0.191
_refine_ls_extinction_method none
_refine_ls_goodness_of_fit_ref 1.056
_refine_ls_hydrogen_treatment refall
_refine_ls_matrix_type full
_refine_ls_number_parameters 197
_refine_ls_number_reflns 2606
_refine_ls_number_restraints 0
_refine_ls_restrained_S_all 1.056
_refine_ls_R_factor_all 0.0661
_refine_ls_R_factor_gt 0.0457
_refine_ls_shift/su_max 0.000
_refine_ls_shift/su_mean 0.000
_refine_ls_structure_factor_coef Fsqd
_refine_ls_weighting_details 'calc w=1/[\s^2^(Fo^2^)+(0.0773P)^2^+0.1041P] where P=(Fo^2^+2Fc^2^)/3'
_refine_ls_weighting_scheme calc
_refine_ls_wR_factor_gt 0.1276
_refine_ls_wR_factor_ref 0.1422
_reflns_number_gt 1885
_reflns_number_total 2606
_reflns_threshold_expression I>2sigma(I)
_cod_data_source_file lr2060.cif
_cod_data_source_block I
_cod_original_sg_symbol_H-M 'P 21/c'
_cod_database_code 2235156
_cod_database_fobs_code 2235156

loop_
_symmetry_equiv_pos_as_xyz
'x, y, z'
'-x, y+1/2, -z+1/2'
'-x, -y, -z'
'x, -y-1/2, z-1/2'

loop_
_atom_site_type_symbol
_atom_site_label
_atom_site_fract_x
_atom_site_fract_y
_atom_site_fract_z
_atom_site_U_iso_or_equiv
_atom_site_adp_type
_atom_site_calc_flag
_atom_site_occupancy
_atom_site_symmetry_multiplicity
O O1 0.1624(3) 0.11922(5) 0.45863(11) 0.0662(4) Uani d 1 1
O O2 0.6017(4) 0.36949(6) 0.53827(14) 0.0878(5) Uani d 1 1
O O3 0.3474(5) 0.30471(6) 0.63123(12) 0.0866(5) Uani d 1 1
O O4 0.3293(4) 0.30565(6) 0.44397(12) 0.0766(4) Uani d 1 1
O O1W 0.2790(3) 0.18436(6) 0.65055(11) 0.0570(3) Uani d 1 1
N N1 -0.0860(3) 0.09798(5) 0.28298(12) 0.0500(3) Uani d 1 1
N N2 0.2062(4) -0.13752(6) 0.21089(16) 0.0543(4) Uani d 1 1
N N3 0.4244(3) 0.32626(5) 0.53870(12) 0.0515(3) Uani d 1 1
C C1 0.0001(3) 0.03922(6) 0.27013(12) 0.0431(3) Uani d 1 1
C C2 0.1814(4) 0.00752(7) 0.35317(14) 0.0515(4) Uani d 1 1
C C3 0.2493(4) -0.05022(7) 0.33325(15) 0.0518(4) Uani d 1 1
C C4 0.1367(3) -0.07607(6) 0.23129(13) 0.0447(3) Uani d 1 1
C C5 -0.0431(4) -0.04540(7) 0.14791(15) 0.0524(4) Uani d 1 1
C C6 -0.1123(4) 0.01213(7) 0.16734(14) 0.0519(4) Uani d 1 1
C C7 -0.0072(4) 0.13406(6) 0.37245(13) 0.0480(4) Uani d 1 1
C C8 -0.1396(5) 0.19416(8) 0.3608(2) 0.0621(5) Uani d 1 1
H H1 0.259(4) 0.0238(8) 0.4267(17) 0.061(5) Uiso d 1 1
H H2 0.369(5) -0.0731(9) 0.3872(18) 0.065(5) Uiso d 1 1
H H3 -0.205(5) 0.1131(9) 0.2208(18) 0.060(5) Uiso d 1 1
H H4 0.374(5) -0.1507(9) 0.2619(18) 0.067(5) Uiso d 1 1
H H5 0.243(6) -0.1417(13) 0.135(3) 0.103(9) Uiso d 1 1
H H6 0.040(6) -0.1603(12) 0.239(2) 0.095(8) Uiso d 1 1
H H7 -0.229(4) 0.0345(9) 0.1086(19) 0.065(5) Uiso d 1 1
H H8 -0.123(5) -0.0614(9) 0.0796(18) 0.064(5) Uiso d 1 1
H H9 -0.251(9) 0.2023(17) 0.290(4) 0.141(12) Uiso d 1 1
H H10 0.017(8) 0.2231(14) 0.371(3) 0.115(9) Uiso d 1 1
H H11 -0.272(8) 0.2008(15) 0.415(3) 0.124(11) Uiso d 1 1
H H1W 0.219(6) 0.1691(11) 0.578(2) 0.087(7) Uiso d 1 1
H H2W 0.288(6) 0.2175(13) 0.639(2) 0.088(8) Uiso d 1 1

loop_
_atom_site_aniso_label
_atom_site_aniso_U_11
_atom_site_aniso_U_22
_atom_site_aniso_U_33
_atom_site_aniso_U_12
_atom_site_aniso_U_13
_atom_site_aniso_U_23
O1 0.0952(9) 0.0479(7) 0.0534(7) 0.0049(6) -0.0168(6) -0.0067(5)
O2 0.1177(12) 0.0606(8) 0.0825(10) -0.0398(8) -0.0211(8) 0.0080(7)
O3 0.1328(13) 0.0705(9) 0.0578(8) -0.0060(8) 0.0158(8) 0.0140(7)
O4 0.0939(10) 0.0746(9) 0.0600(8) -0.0196(7) -0.0086(7) -0.0111(6)
O1W 0.0760(8) 0.0460(7) 0.0485(7) -0.0006(5) -0.0023(5) 0.0004(5)
N1 0.0605(7) 0.0410(7) 0.0475(7) 0.0017(5) -0.0055(6) -0.0018(5)
N2 0.0544(8) 0.0424(7) 0.0662(10) 0.0028(6) 0.0025(7) -0.0084(6)
N3 0.0673(8) 0.0381(6) 0.0479(7) -0.0029(5) -0.0074(6) 0.0047(5)
C1 0.0473(7) 0.0393(7) 0.0428(7) -0.0037(5) 0.0037(6) -0.0003(6)
C2 0.0631(9) 0.0466(8) 0.0438(8) 0.0018(7) -0.0059(7) -0.0036(6)
C3 0.0599(9) 0.0475(8) 0.0472(8) 0.0040(7) -0.0039(7) 0.0018(7)
C4 0.0451(7) 0.0393(7) 0.0505(8) -0.0025(5) 0.0082(6) -0.0028(6)
C5 0.0603(9) 0.0493(8) 0.0469(9) -0.0030(7) -0.0046(7) -0.0075(7)
C6 0.0619(9) 0.0460(8) 0.0467(8) 0.0008(7) -0.0074(7) 0.0005(7)
C7 0.0531(8) 0.0422(8) 0.0487(8) -0.0052(6) 0.0022(6) -0.0018(6)
C8 0.0674(11) 0.0448(9) 0.0731(13) 0.0038(8) -0.0067(10) -0.0086(8)

loop_
_atom_type_symbol
_atom_type_description
_atom_type_scat_dispersion_real
_atom_type_scat_dispersion_imag
_atom_type_scat_source
C C 0.0033 0.0016 'International Tables Vol C Tables 4.2.6.8 and 6.1.1.4'
H H 0.0000 0.0000 'International Tables Vol C Tables 4.2.6.8 and 6.1.1.4'
N N 0.0061 0.0033 'International Tables Vol C Tables 4.2.6.8 and 6.1.1.4'
O O 0.0106 0.0060 'International Tables Vol C Tables 4.2.6.8 and 6.1.1.4'

loop_
_geom_angle_atom_site_label_1
_geom_angle_atom_site_label_2
_geom_angle_atom_site_label_3
_geom_angle
H1W O1W H2W 103(2)
C7 N1 C1 128.48(14)
C7 N1 H3 117.0(12)
C1 N1 H3 114.4(12)
C4 N2 H4 111.1(13)
C4 N2 H5 107.7(19)
H4 N2 H5 115(2)
C4 N2 H6 109.9(16)
H4 N2 H6 97.5(19)
H5 N2 H6 116(2)
O3 N3 O4 121.44(15)
O3 N3 O2 120.58(15)
O4 N3 O2 117.98(14)
C2 C1 C6 119.12(14)
C2 C1 N1 124.34(14)
C6 C1 N1 116.53(13)
C3 C2 C1 120.07(15)
C3 C2 H1 117.5(11)
C1 C2 H1 122.4(11)
C4 C3 C2 119.89(15)
C4 C3 H2 117.5(13)
C2 C3 H2 122.6(13)
C3 C4 C5 120.93(14)
C3 C4 N2 119.78(14)
C5 C4 N2 119.29(14)
C4 C5 C6 119.47(15)
C4 C5 H8 123.0(13)
C6 C5 H8 117.5(13)
C5 C6 C1 120.52(15)
C5 C6 H7 120.4(12)
C1 C6 H7 119.0(12)
O1 C7 N1 122.92(14)
O1 C7 C8 121.34(15)
N1 C7 C8 115.75(15)
C7 C8 H9 115(2)
C7 C8 H10 114.1(18)
H9 C8 H10 106(3)
C7 C8 H11 110(2)
H9 C8 H11 107(3)
H10 C8 H11 104(3)

loop_
_geom_bond_atom_site_label_1
_geom_bond_atom_site_label_2
_geom_bond_distance
O1 C7 1.2286(19)
O2 N3 1.2363(18)
O3 N3 1.2284(19)
O4 N3 1.2314(18)
O1W H1W 0.93(3)
O1W H2W 0.78(3)
N1 C7 1.349(2)
N1 C1 1.4129(19)
N1 H3 0.91(2)
N2 C4 1.4698(19)
N2 H4 0.93(2)
N2 H5 0.89(3)
N2 H6 0.93(3)
C1 C2 1.387(2)
C1 C6 1.393(2)
C2 C3 1.385(2)
C2 H1 0.96(2)
C3 C4 1.372(2)
C3 H2 0.93(2)
C4 C5 1.375(2)
C5 C6 1.380(2)
C5 H8 0.91(2)
C6 H7 0.96(2)
C7 C8 1.495(2)
C8 H9 0.93(4)
C8 H10 0.93(3)
C8 H11 0.86(4)

loop_
_geom_hbond_atom_site_label_D
_geom_hbond_atom_site_label_H
_geom_hbond_atom_site_label_A
_geom_hbond_site_symmetry_A
_geom_hbond_distance_DH
_geom_hbond_distance_HA
_geom_hbond_distance_DA
_geom_hbond_angle_DHA
O1W H1W O1 . 0.93(3) 1.79(3) 2.689(2) 161(3)
O1W H2W O3 . 0.78(3) 2.03(3) 2.805(2) 172(3)
N1 H3 O2 4_465 0.91(2) 2.24(2) 3.117(2) 161(2)
N2 H4 O1W 3_656 0.93(2) 1.87(2) 2.796(2) 173(2)
N2 H5 O2 2_645 0.89(3) 2.14(3) 3.008(2) 165(3)
N2 H6 O1W 3_556 0.93(3) 1.95(2) 2.827(2) 156(2)
